data_1545767
loop_
_publ_author_name
'Gonzalez, Miguel'
'Mason, Jarad'
'Bloch, Eric D.'
'Teat, Simon'
'Gagnon, Kevin J.'
'Morrison, Gregory Y.'
'Queen, Wendy Lee'
'Long, Jeffrey R.'

_publ_section_title
;
 Structural characterization of framework--gas interactions in the
 metal--organic framework Co2(dobdc) by in situ single-crystal X-ray
 diffraction
;
_journal_name_full 'Chem. Sci.'
_journal_paper_doi 10.1039/C7SC00449D
_journal_year 2017
_chemical_formula_moiety 'Co2 (C8 H2 O6) Ar2'
_chemical_formula_sum 'C8 H2 Ar2 Co2 O6'
_chemical_formula_weight 391.86
_chemical_name_common Co2(dobdc)Ar2
_space_group_crystal_system trigonal
_space_group_IT_number 148
_space_group_name_Hall '-R 3'
_space_group_name_H-M_alt 'R -3'
_symmetry_space_group_name_Hall '-R 3'
_symmetry_space_group_name_H-M 'R -3 :H'
_atom_sites_solution_hydrogens geom
_atom_sites_solution_primary direct
_atom_sites_solution_secondary difmap
_audit_creation_date 2016-04-13
_audit_creation_method
;
Olex2 1.2
(compiled 2016.02.16 svn.r3265 for OlexSys, GUI svn.r5155)
;
_audit_update_record
;
2017-01-28 deposited with the CCDC.
2017-04-19 downloaded from the CCDC.
;
_cell_angle_alpha 90
_cell_angle_beta 90
_cell_angle_gamma 120
_cell_formula_units_Z 9
_cell_length_a 25.860(4)
_cell_length_b 25.860(4)
_cell_length_c 6.8678(10)
_cell_measurement_reflns_used 9990
_cell_measurement_temperature 90(2)
_cell_measurement_theta_max 31.468
_cell_measurement_theta_min 2.848
_cell_volume 3977.5(10)
_computing_cell_refinement 'SAINT v8.34A (Bruker, 2013)'
_computing_data_collection 'Bruker APEX2'
_computing_data_reduction 'SAINT v8.34A (Bruker, 2013)'
_computing_molecular_graphics 'Olex2 (Dolomanov et al., 2009)'
_computing_publication_material 'Olex2 (Dolomanov et al., 2009)'
_computing_structure_refinement 'ShelXL (Sheldrick, 2015)'
_computing_structure_solution 'ShelXS (Sheldrick, 2008)'
_diffrn_ambient_temperature 90(2)
_diffrn_measured_fraction_theta_full 0.998
_diffrn_measured_fraction_theta_max 0.998
_diffrn_measurement_device_type 'Bruker APEX-II CCD'
_diffrn_measurement_method '\w/\q scans'
_diffrn_radiation_monochromator 'channel-cut Si(111) crystal'
_diffrn_radiation_type synchrotron
_diffrn_radiation_wavelength 0.6525
_diffrn_reflns_av_R_equivalents 0.0936
_diffrn_reflns_av_unetI/netI 0.0605
_diffrn_reflns_Laue_measured_fraction_full 0.998
_diffrn_reflns_Laue_measured_fraction_max 0.998
_diffrn_reflns_limit_h_max 20
_diffrn_reflns_limit_h_min -41
_diffrn_reflns_limit_k_max 41
_diffrn_reflns_limit_k_min 0
_diffrn_reflns_limit_l_max 11
_diffrn_reflns_limit_l_min 0
_diffrn_reflns_number 35948
_diffrn_reflns_point_group_measured_fraction_full 0.998
_diffrn_reflns_point_group_measured_fraction_max 0.998
_diffrn_reflns_theta_full 23.048
_diffrn_reflns_theta_max 31.785
_diffrn_reflns_theta_min 2.848
_diffrn_source 'Advanced Light Source station 11.3.1'
_diffrn_standards_number 0
_exptl_absorpt_coefficient_mu 1.785
_exptl_absorpt_correction_T_max 0.900
_exptl_absorpt_correction_T_min 0.738
_exptl_absorpt_correction_type multi-scan
_exptl_absorpt_process_details
;
 TWINABS-2012/1 (Bruker,2012) was used for absorption correction.
 
For component 1:
 wR2(int) was 0.1600 before and 0.0899 after correction.
 The Ratio of minimum to maximum transmission not present.
 The \l/2 correction factor is Not present
 
For component 2:
 wR2(int) was 0.1630 before and 0.0886 after correction.
 The Ratio of minimum to maximum transmission is 0.83.
 The \l/2 correction factor is Not present

Final HKLF 4 output contains 35948 reflections, Rint = 0.0936
 (18422 with I > 3sig(I), Rint = 0.0772)
;
_exptl_crystal_colour violet
_exptl_crystal_colour_primary violet
_exptl_crystal_density_diffrn 1.472
_exptl_crystal_density_method 'not measured'
_exptl_crystal_description needle
_exptl_crystal_F_000 1692
_exptl_crystal_size_max 0.2
_exptl_crystal_size_mid 0.06
_exptl_crystal_size_min 0.06
_refine_diff_density_max 1.740
_refine_diff_density_min -0.956
_refine_diff_density_rms 0.156
_refine_ls_extinction_method none
_refine_ls_goodness_of_fit_ref 1.072
_refine_ls_hydrogen_treatment constr
_refine_ls_matrix_type full
_refine_ls_number_parameters 94
_refine_ls_number_reflns 3887
_refine_ls_number_restraints 6
_refine_ls_restrained_S_all 1.078
_refine_ls_R_factor_all 0.0637
_refine_ls_R_factor_gt 0.0513
_refine_ls_shift/su_max 0.001
_refine_ls_shift/su_mean 0.000
_refine_ls_structure_factor_coef Fsqd
_refine_ls_weighting_details 'w=1/[\s^2^(Fo^2^)+(0.0512P)^2^+14.0654P] where P=(Fo^2^+2Fc^2^)/3'
_refine_ls_weighting_scheme calc
_refine_ls_wR_factor_gt 0.1272
_refine_ls_wR_factor_ref 0.1358
_reflns_Friedel_coverage 0.000
_reflns_number_gt 3302
_reflns_number_total 3887
_reflns_threshold_expression 'I > 2\s(I)'
_cod_data_source_file c7sc00449d2.cif
_cod_data_source_block Co2-dobdc-Ar
_cod_original_cell_volume 3977.5(12)
_cod_database_code 1545767
_shelx_space_group_comment
;
The symmetry employed for this shelxl refinement is uniquely defined
by the following loop, which should always be used as a source of
symmetry information in preference to the above space-group names.
They are only intended as comments.
;
_shelx_estimated_absorpt_t_max 0.900
_shelx_estimated_absorpt_t_min 0.717
_olex2_refinement_description
;
1. Twinned data refinement
 Scales: 0.5551(17) 0.4449(17)
2. Fixed Uiso
 At 1.2 times of:
  All C(H) groups
3. Uiso/Uaniso restraints and constraints
Ar2 \\sim Ar1: within 3A with sigma of 0.04 and sigma for terminal atoms of 0.08
4.a Aromatic/amide H refined with riding coordinates:
 C3(H3)
;
_shelx_shelxl_version_number 2014/7
_olex2_submission_special_instructions 'No special instructions were received'

loop_
_space_group_symop_operation_xyz
'x, y, z'
'-y, x-y, z'
'-x+y, -x, z'
'x+2/3, y+1/3, z+1/3'
'-y+2/3, x-y+1/3, z+1/3'
'-x+y+2/3, -x+1/3, z+1/3'
'x+1/3, y+2/3, z+2/3'
'-y+1/3, x-y+2/3, z+2/3'
'-x+y+1/3, -x+2/3, z+2/3'
'-x, -y, -z'
'y, -x+y, -z'
'x-y, x, -z'
'-x+2/3, -y+1/3, -z+1/3'
'y+2/3, -x+y+1/3, -z+1/3'
'x-y+2/3, x+1/3, -z+1/3'
'-x+1/3, -y+2/3, -z+2/3'
'y+1/3, -x+y+2/3, -z+2/3'
'x-y+1/3, x+2/3, -z+2/3'

loop_
_atom_site_label
_atom_site_type_symbol
_atom_site_fract_x
_atom_site_fract_y
_atom_site_fract_z
_atom_site_U_iso_or_equiv
_atom_site_adp_type
_atom_site_occupancy
_atom_site_site_symmetry_order
_atom_site_calc_flag
_atom_site_refinement_flags_posn
_atom_site_refinement_flags_adp
_atom_site_disorder_assembly
_atom_site_disorder_group
Co1 Co 0.36295(2) 0.04900(2) 0.52338(5) 0.01338(9) Uani 1 1 d . . . .
O1 O 0.31120(8) 0.05898(8) 0.3278(2) 0.0158(3) Uani 1 1 d . . . .
O2 O 0.29608(8) -0.03088(8) 0.6374(3) 0.0174(3) Uani 1 1 d . . . .
O3 O 0.36499(9) 0.10394(8) 0.7350(3) 0.0181(3) Uani 1 1 d . . . .
C1 C 0.32274(11) 0.11099(11) 1.2437(3) 0.0153(4) Uani 1 1 d . . . .
C2 C 0.33927(11) 0.12607(11) 1.0461(3) 0.0158(4) Uani 1 1 d . . . .
C3 C 0.34948(12) 0.18115(11) 0.9739(3) 0.0166(4) Uani 1 1 d . . . .
H3 H 0.3606 0.1907 0.8412 0.020 Uiso 1 1 calc R . . .
C4 C 0.34829(11) 0.08681(10) 0.9071(3) 0.0148(4) Uani 1 1 d . . . .
Ar1 Ar 0.4698(4) 0.1516(4) 0.3607(16) 0.238(6) Uani 0.606(13) 1 d . U A 1
Ar2 Ar 0.5079(9) 0.1441(8) -0.001(5) 0.417(19) Uani 0.393(16) 1 d . U B 2

loop_
_atom_site_aniso_label
_atom_site_aniso_U_11
_atom_site_aniso_U_22
_atom_site_aniso_U_33
_atom_site_aniso_U_23
_atom_site_aniso_U_13
_atom_site_aniso_U_12
Co1 0.01699(15) 0.01500(14) 0.00979(13) -0.00062(9) -0.00031(10) 0.00924(12)
O1 0.0223(8) 0.0140(7) 0.0122(7) 0.0022(5) 0.0001(6) 0.0100(6)
O2 0.0168(7) 0.0176(7) 0.0116(7) 0.0023(6) -0.0021(6) 0.0039(6)
O3 0.0287(9) 0.0169(7) 0.0111(7) 0.0004(6) 0.0030(6) 0.0133(7)
C1 0.0192(9) 0.0158(9) 0.0128(9) 0.0004(7) 0.0010(7) 0.0102(8)
C2 0.0212(10) 0.0166(9) 0.0131(9) 0.0005(7) 0.0006(7) 0.0120(8)
C3 0.0248(10) 0.0168(9) 0.0110(8) 0.0011(7) 0.0017(7) 0.0125(8)
C4 0.0194(9) 0.0155(9) 0.0107(8) -0.0016(7) -0.0004(7) 0.0097(8)
Ar1 0.205(8) 0.212(9) 0.313(12) 0.021(8) -0.075(7) 0.117(7)
Ar2 0.272(19) 0.211(16) 0.76(4) -0.22(2) -0.25(2) 0.110(13)

loop_
_atom_type_symbol
_atom_type_description
_atom_type_scat_dispersion_real
_atom_type_scat_dispersion_imag
_atom_type_scat_source
C C 0.0030 0.0010 'International Tables Vol C Tables 4.2.6.8 and 6.1.1.4'
H H 0.0000 0.0000 'International Tables Vol C Tables 4.2.6.8 and 6.1.1.4'
Ar Ar 0.1610 0.1770 'International Tables Vol C Tables 4.2.6.8 and 6.1.1.4'
Co Co 0.3460 0.8250 'International Tables Vol C Tables 4.2.6.8 and 6.1.1.4'
O O 0.0090 0.0050 'International Tables Vol C Tables 4.2.6.8 and 6.1.1.4'

loop_
_geom_angle_atom_site_label_1
_geom_angle_atom_site_label_2
_geom_angle_atom_site_label_3
_geom_angle
_geom_angle_site_symmetry_1
_geom_angle_site_symmetry_3
Co1 Co1 Co1 112.498(16) 6 8_544
O1 Co1 Co1 139.94(5) . 6
O1 Co1 Co1 41.86(5) 6 6
O1 Co1 Co1 42.30(5) . 8_544
O1 Co1 Co1 121.77(5) 6 8_544
O1 Co1 O1 163.18(8) . 6
O1 Co1 O2 81.09(7) . 8_544
O1 Co1 O2 82.12(7) 6 8_544
O1 Co1 O2 95.95(7) . .
O1 Co1 O2 81.09(7) 6 .
O1 Co1 O3 100.18(7) . .
O1 Co1 Ar1 90.90(16) . .
O1 Co1 Ar1 90.27(16) 6 .
O2 Co1 Co1 43.98(5) 8_544 8_544
O2 Co1 Co1 44.43(5) . 6
O2 Co1 Co1 73.59(5) . 8_544
O2 Co1 Co1 96.46(6) 8_544 6
O2 Co1 O2 83.13(2) . 8_544
O2 Co1 Ar1 170.06(19) . .
O2 Co1 Ar1 90.9(2) 8_544 .
O3 Co1 Co1 83.64(5) . 6
O3 Co1 Co1 137.84(6) . 8_544
O3 Co1 O1 96.63(7) . 6
O3 Co1 O2 98.34(8) . .
O3 Co1 O2 177.92(8) . 8_544
O3 Co1 Ar1 87.5(2) . .
Ar1 Co1 Co1 107.4(2) . 8_544
Ar1 Co1 Co1 129.16(15) . 6
Co1 O1 Co1 95.84(7) . 8_544
C1 O1 Co1 126.32(14) 1_554 8_544
C1 O1 Co1 125.81(15) 1_554 .
Co1 O2 Co1 91.59(7) . 6
C4 O2 Co1 134.08(15) 8_544 .
C4 O2 Co1 132.15(16) 8_544 6
C4 O3 Co1 123.03(16) . .
O1 C1 C2 124.6(2) 1_556 .
O1 C1 C3 117.5(2) 1_556 13_557
C3 C1 C2 117.9(2) 13_557 .
C1 C2 C4 123.5(2) . .
C3 C2 C1 119.7(2) . .
C3 C2 C4 116.7(2) . .
C1 C3 C2 122.4(2) 13_557 .
C1 C3 H3 118.8 13_557 .
C2 C3 H3 118.8 . .
O2 C4 C2 117.4(2) 6 .
O3 C4 O2 122.4(2) . 6
O3 C4 C2 120.2(2) . .

loop_
_geom_bond_atom_site_label_1
_geom_bond_atom_site_label_2
_geom_bond_distance
_geom_bond_site_symmetry_2
Co1 Co1 2.9843(5) 6
Co1 Co1 2.9844(5) 8_544
Co1 O1 2.0191(17) 6
Co1 O1 2.0017(18) .
Co1 O2 2.0733(18) .
Co1 O2 2.0899(18) 8_544
Co1 O3 2.0147(18) .
Co1 Ar1 2.932(9) .
O1 Co1 2.0192(17) 8_544
O1 C1 1.353(3) 1_554
O2 Co1 2.0898(18) 6
O2 C4 1.264(3) 8_544
O3 C4 1.260(3) .
C1 O1 1.353(3) 1_556
C1 C2 1.418(3) .
C1 C3 1.393(3) 13_557
C2 C3 1.403(3) .
C2 C4 1.494(3) .
C3 C1 1.393(3) 13_557
C3 H3 0.9500 .
C4 O2 1.264(3) 6

loop_
_geom_torsion_atom_site_label_1
_geom_torsion_atom_site_label_2
_geom_torsion_atom_site_label_3
_geom_torsion_atom_site_label_4
_geom_torsion
_geom_torsion_site_symmetry_1
_geom_torsion_site_symmetry_4
Co1 O3 C4 O2 13.8(3) . 6
Co1 O3 C4 C2 -167.64(17) . .
O1 C1 C2 C3 179.2(2) 1_556 .
O1 C1 C2 C4 -2.5(4) 1_556 .
C1 C2 C3 C1 -0.1(4) . 13_557
C1 C2 C4 O2 1.1(4) . 6
C1 C2 C4 O3 -177.5(2) . .
C3 C1 C2 C3 0.1(4) 13_557 .
C3 C1 C2 C4 178.4(2) 13_557 .
C3 C2 C4 O2 179.5(2) . 6
C3 C2 C4 O3 0.8(3) . .
C4 C2 C3 C1 -178.6(2) . 13_557

loop_
_twin_individual_id
_twin_individual_mass_fraction_refined
1 0.5551(17)
2 0.4449(17)
